data_2006239
loop_
_publ_author_name
'Matsushita, Nobuyuki'
'Kitagawa, Hiroshi'
'Kojima, Norimichi'

_publ_contact_author
;  Dr. Nobuyuki MATSUSHITA
   Department of Chemistry
   College of Arts and Sciences
   The University of Tokyo
   Komaba 3-8-1, Meguro
   Tokyo 153
   Japan
;
_publ_section_title
;
 A Three-Dimensional Iodo-Bridged Mixed-Valence Gold(I, III) Compound,
 Cs~2~Au^I^Au^III^I~6~
;
_journal_issue 6
_journal_name_full 'Acta Crystallographica Section C'
_journal_page_first 663
_journal_page_last 666
_journal_paper_doi 10.1107/S0108270197000279
_journal_volume 53
_journal_year 1997
_chemical_formula_structural 'Cs2 (Au I2)(Au I4)'
_chemical_formula_sum 'Au2 Cs2 I6'
_chemical_formula_weight 1421.169
_space_group_IT_number 139
_symmetry_cell_setting tetragonal
_symmetry_space_group_name_Hall '-I 4 2'
_symmetry_space_group_name_H-M 'I 4/m m m'
_cell_angle_alpha 90.00
_cell_angle_beta 90.00
_cell_angle_gamma 90.00
_cell_formula_units_Z 2
_cell_length_a 8.2840(10)
_cell_length_b 8.2840(10)
_cell_length_c 12.092(2)
_cell_measurement_reflns_used 25
_cell_measurement_temperature 297
_cell_measurement_theta_max 14.9
_cell_measurement_theta_min 10.1
_cell_volume 829.8(2)
_diffrn_ambient_temperature 297
_diffrn_measurement_device 'RIGAKU AFC5S diffractometer'
_diffrn_measurement_method \q/2\q
_diffrn_radiation_monochromator graphite
_diffrn_radiation_source 'X-ray tube'
_diffrn_radiation_type 'Mo K\a'
_diffrn_radiation_wavelength 0.71069
_diffrn_reflns_av_R_equivalents 0.0441
_diffrn_reflns_limit_h_max 13
_diffrn_reflns_limit_h_min 0
_diffrn_reflns_limit_k_max 13
_diffrn_reflns_limit_k_min 0
_diffrn_reflns_limit_l_max 19
_diffrn_reflns_limit_l_min 0
_diffrn_reflns_number 1063
_diffrn_reflns_theta_max 35.00
_diffrn_standards_decay_% none
_diffrn_standards_interval_count 50
_diffrn_standards_number 3
_exptl_absorpt_coefficient_mu 32.94
_exptl_absorpt_correction_T_max 0.1151
_exptl_absorpt_correction_T_min 0.0126
_exptl_absorpt_correction_type 'Gaussian integration method (Busing & Levy, 1957)'
_exptl_crystal_colour 'Dark bronze'
_exptl_crystal_density_diffrn 5.69
_exptl_crystal_density_meas ?
_exptl_crystal_description Plate
_exptl_crystal_F_000 1172
_exptl_crystal_size_max 0.25
_exptl_crystal_size_mid 0.20
_exptl_crystal_size_min 0.09
_refine_diff_density_max 1.93
_refine_diff_density_min -2.04
_refine_ls_extinction_coef 'g = 0.26(1) \\times 10^-4^'
_refine_ls_extinction_method 'Zachariasen (1967) type I, isotropic Gaussian'
_refine_ls_goodness_of_fit_obs 2.66
_refine_ls_matrix_type full
_refine_ls_number_parameters 14
_refine_ls_number_reflns 483
_refine_ls_R_factor_obs .0698
_refine_ls_shift/esd_max 0.001
_refine_ls_structure_factor_coef F
_refine_ls_weighting_details 'w = 1/[\s^2^(Fo)+0.0004Fo^2^]'
_refine_ls_weighting_scheme calc
_refine_ls_wR_factor_obs .0851
_reflns_number_observed 497
_reflns_number_total 573
_reflns_observed_criterion >3sigma(F)
_cod_data_source_file oa1010.cif
_cod_data_source_block CAI
_cod_depositor_comments
;
 Removing duplicate rows from the ATOM_TYPE loop.

 Antanas Vaitkus,
 2018-08-07

 Adding the _atom_site_type_symbol data item.

 Antanas Vaitkus,
 2018-08-07

The following automatic conversions were performed:

'_exptl_crystal_density_meas' value 'not measured' was changed to '?'
- the value is perceived as not measured.

Automatic conversion script
Id: cif_fix_values 3008 2015-01-20 13:52:24Z robertas 

The following automatic conversions were performed:

'_refine_ls_weighting_scheme' value 'calc w =
1/[\s^2^(Fo)+0.0004Fo^2^]' was changed to 'calc'. New tag
'_refine_ls_weighting_details' was created. The value of the new tag
was set to 'w = 1/[\s^2^(Fo)+0.0004Fo^2^]'.

Automatic conversion script
Id: cif_fix_values 3143 2015-03-26 13:38:13Z robertas 
;
_cod_original_formula_sum 'Cs2 Au2 I6'
_cod_database_code 2006239

loop_
_symmetry_equiv_pos_as_xyz
+x,+y,+z
1/2+x,1/2+y,1/2+z
-x,+y,+z
1/2-x,1/2+y,1/2+z
+x,-y,+z
1/2+x,1/2-y,1/2+z
+x,+y,-z
1/2+x,1/2+y,1/2-z
-x,-y,+z
1/2-x,1/2-y,1/2+z
-x,+y,-z
1/2-x,1/2+y,1/2-z
+x,-y,-z
1/2+x,1/2-y,1/2-z
-x,-y,-z
1/2-x,1/2-y,1/2-z
+y,+x,+z
1/2+y,1/2+x,1/2+z
-y,+x,+z
1/2-y,1/2+x,1/2+z
+y,-x,+z
1/2+y,1/2-x,1/2+z
+y,+x,-z
1/2+y,1/2+x,1/2-z
-y,-x,+z
1/2-y,1/2-x,1/2+z
-y,+x,-z
1/2-y,1/2+x,1/2-z
+y,-x,-z
1/2+y,1/2-x,1/2-z
-y,-x,-z
1/2-y,1/2-x,1/2-z

loop_
_atom_site_aniso_label
_atom_site_aniso_U_11
_atom_site_aniso_U_22
_atom_site_aniso_U_33
_atom_site_aniso_U_12
_atom_site_aniso_U_13
_atom_site_aniso_U_23
Au(1) .0269(5) .0269 .0299(8) .0 .0 .0
Au(2) .0350(6) .0350 .0265(8) .0 .0 .0
I(1) .0414(6) .0414 .0637(12) -.0158(7) .0 .0
I(2) .0547(10) .0547 .0243(10) .0 .0 .0
Cs .0614(12) .0614 .065(2) .0 .0 .0

loop_
_atom_site_label
_atom_site_type_symbol
_atom_site_fract_x
_atom_site_fract_y
_atom_site_fract_z
_atom_site_U_iso_or_equiv
_atom_site_thermal_displace_type
Au(1) Au 0 0 0 .0279(6) Uani
Au(2) Au .5 .5 0 .0322(7) Uani
I(1) I .2258(2) .2258 0 .0488(9) Uani
I(2) I .5 .5 .2139(2) .0446(10) Uani
Cs Cs 0 .5 .25 .0625(16) Uani

loop_
_atom_type_symbol
_atom_type_scat_dispersion_real
_atom_type_scat_dispersion_imag
_atom_type_scat_source
Au -2.688 8.798 International_Tables_Vol_IV_Table_2.2B
Cs -0.644 2.119 International_Tables_Vol_IV_Table_2.2B
I -0.726 1.812 International_Tables_Vol_IV_Table_2.2B

loop_
_geom_bond_atom_site_label_1
_geom_bond_atom_site_label_2
_geom_bond_site_symmetry_1
_geom_bond_site_symmetry_2
_geom_bond_distance
_geom_bond_publ_flag
Au(1) I(1) . . 2.646(2) yes
Au(1) I(2) . 16 3.460(3) yes
Au(2) I(2) . . 2.586(3) yes
Au(2) I(1) . . 3.212(2) yes
Au(1) Au(2) . 16 6.0460(10) yes
Au(1) Au(2) . . 5.8580(10) yes
